data_7246393
loop_
_publ_author_name
'Li, Chengpeng'
'Kiefel, Milton J.'

_publ_section_title
;
 Facile dione protection to
 benzo[1,2-<i>b</i>:6,5-<i>b</i>']dithiophene-4,5-dione (BDTD) in
 triggering ultraviolet emission - A new member of the emissive
 3,3'-bridged dithiophenes.
;
_journal_issue 7
_journal_name_full 'RSC advances'
_journal_page_first 4713
_journal_page_last 4720
_journal_paper_doi 10.1039/d2ra07492c
_journal_volume 13
_journal_year 2023
_chemical_formula_moiety 'C14 H12 O4 S2'
_chemical_formula_sum 'C14 H12 O4 S2'
_chemical_formula_weight 308.36
_space_group_crystal_system monoclinic
_space_group_IT_number 9
_space_group_name_Hall 'C -2yc'
_space_group_name_H-M_alt 'C 1 c 1'
_atom_sites_solution_hydrogens geom
_atom_sites_solution_primary dual
_audit_creation_date 2021-06-16
_audit_creation_method
;
Olex2 1.3
(compiled 2020.11.12 svn.r5f609507 for OlexSys, GUI svn.r6272)
;
_audit_update_record
;
2021-06-16 deposited with the CCDC.	2023-01-25 downloaded from the CCDC.
;
_cell_angle_alpha 90
_cell_angle_beta 96.018(2)
_cell_angle_gamma 90
_cell_formula_units_Z 4
_cell_length_a 13.9393(3)
_cell_length_b 12.5328(2)
_cell_length_c 7.40660(10)
_cell_measurement_reflns_used 10967
_cell_measurement_temperature 149.99(10)
_cell_measurement_theta_max 36.1000
_cell_measurement_theta_min 4.2620
_cell_volume 1286.79(4)
_computing_cell_refinement 'CrysAlisPro 1.171.39.46 (Rigaku OD, 2018)'
_computing_data_collection 'CrysAlisPro 1.171.39.46 (Rigaku OD, 2018)'
_computing_data_reduction 'CrysAlisPro 1.171.39.46 (Rigaku OD, 2018)'
_computing_molecular_graphics 'Olex2 1.3 (Dolomanov et al., 2009)'
_computing_publication_material 'Olex2 1.3 (Dolomanov et al., 2009)'
_computing_structure_refinement 'SHELXL 2018/3 (Sheldrick, 2015)'
_computing_structure_solution 'SHELXD-1997  (Sheldrick, 2008)'
_diffrn_ambient_environment N~2~
_diffrn_ambient_temperature 149.99(10)
_diffrn_detector 'CCD plate'
_diffrn_detector_area_resol_mean 5.2913
_diffrn_detector_type AtlasS2
_diffrn_measured_fraction_theta_full 0.998
_diffrn_measured_fraction_theta_max 0.961
_diffrn_measurement_details
;
List of Runs (angles in degrees, time in seconds):

  # Type    Start    End  Width  t~exp~   \w     \q     \k     \f   Frames
#--------------------------------------------------------------------------
  1  \w    -93.00 -59.00   1.00    7.50    --  -27.92-178.00 120.00   34
  2  \w    -68.00 -18.00   1.00    7.50    --  -27.92 -38.00 120.00   50
  3  \w    -48.00 -15.00   1.00    7.50    --   29.17 -19.00  90.00   33
  4  \w      5.00  94.00   1.00    7.50    --   29.17  38.00   0.00   89
  5  \w    -41.00  53.00   1.00    7.50    --   29.17 -38.00 -60.00   94
  6  \w     -4.00  63.00   1.00    7.50    --   29.17 -19.00  90.00   67
  7  \w     -4.00 109.00   1.00    7.50    --   29.17  19.00 120.00  113
  8  \w     61.00  87.00   1.00    7.50    --   29.21  38.00-150.00   26
  9  \w   -115.00 -55.00   1.00   10.00    --  -28.27 178.00 150.00   60
 10  \w     -3.00  66.00   1.00   10.00    --   29.21  77.00-150.00   69
 11  \w    -45.00  54.00   1.00   10.00    --   29.21 -38.00  30.00   99
 12  \w    -53.00 -41.00   1.00   10.00    --  -28.27 -77.00   0.00   12
;
_diffrn_measurement_device 'four-circle diffractometer'
_diffrn_measurement_device_type 'SuperNova, Dual, Cu at home/near, AtlasS2'
_diffrn_measurement_method '\w scans'
_diffrn_orient_matrix_type 'CrysAlisPro convention (1999,Acta A55,543-557)'
_diffrn_orient_matrix_UB_11 0.0374038000
_diffrn_orient_matrix_UB_12 -0.0385536000
_diffrn_orient_matrix_UB_13 0.0035658000
_diffrn_orient_matrix_UB_21 0.0152729000
_diffrn_orient_matrix_UB_22 0.0210829000
_diffrn_orient_matrix_UB_23 -0.0811432000
_diffrn_orient_matrix_UB_31 0.0313744000
_diffrn_orient_matrix_UB_32 0.0356928000
_diffrn_orient_matrix_UB_33 0.0517303000
_diffrn_radiation_monochromator mirror
_diffrn_radiation_probe x-ray
_diffrn_radiation_type 'Mo K\a'
_diffrn_radiation_wavelength 0.71073
_diffrn_reflns_av_R_equivalents 0.0269
_diffrn_reflns_av_unetI/netI 0.0309
_diffrn_reflns_Laue_measured_fraction_full 0.998
_diffrn_reflns_Laue_measured_fraction_max 0.961
_diffrn_reflns_limit_h_max 23
_diffrn_reflns_limit_h_min -23
_diffrn_reflns_limit_k_max 20
_diffrn_reflns_limit_k_min -20
_diffrn_reflns_limit_l_max 12
_diffrn_reflns_limit_l_min -12
_diffrn_reflns_number 17191
_diffrn_reflns_point_group_measured_fraction_full 0.997
_diffrn_reflns_point_group_measured_fraction_max 0.937
_diffrn_reflns_theta_full 25.242
_diffrn_reflns_theta_max 36.746
_diffrn_reflns_theta_min 3.251
_diffrn_source 'micro-focus sealed X-ray tube'
_diffrn_source_type 'SuperNova (Mo) X-ray Source'
_exptl_absorpt_coefficient_mu 0.424
_exptl_absorpt_correction_T_max 1.00000
_exptl_absorpt_correction_T_min 0.73953
_exptl_absorpt_correction_type multi-scan
_exptl_absorpt_process_details
;
CrysAlisPro 1.171.39.46 (Rigaku Oxford Diffraction, 2018)
Empirical absorption correction using spherical harmonics,
 implemented in SCALE3 ABSPACK scaling algorithm.
;
_exptl_crystal_colour 'clear bluish colourless'
_exptl_crystal_colour_lustre clear
_exptl_crystal_colour_modifier bluish
_exptl_crystal_colour_primary colourless
_exptl_crystal_density_diffrn 1.592
_exptl_crystal_description block
_exptl_crystal_F_000 640
_exptl_crystal_preparation Luminescent
_exptl_crystal_recrystallization_method 'Re-crystallisation from solvent: ethyl acetate'
_exptl_crystal_size_max 0.26
_exptl_crystal_size_mid 0.19
_exptl_crystal_size_min 0.15
_refine_diff_density_max 0.377
_refine_diff_density_min -0.197
_refine_diff_density_rms 0.049
_refine_ls_abs_structure_details
;
 Flack x determined using 2659 quotients [(I+)-(I-)]/[(I+)+(I-)]
 (Parsons, Flack and Wagner, Acta Cryst. B69 (2013) 249-259).
;
_refine_ls_abs_structure_Flack -0.01(2)
_refine_ls_extinction_method none
_refine_ls_goodness_of_fit_ref 1.045
_refine_ls_hydrogen_treatment constr
_refine_ls_matrix_type full
_refine_ls_number_parameters 181
_refine_ls_number_reflns 6033
_refine_ls_number_restraints 2
_refine_ls_restrained_S_all 1.045
_refine_ls_R_factor_all 0.0302
_refine_ls_R_factor_gt 0.0287
_refine_ls_shift/su_max 0.001
_refine_ls_shift/su_mean 0.000
_refine_ls_structure_factor_coef Fsqd
_refine_ls_weighting_details 'w=1/[\s^2^(Fo^2^)+(0.0428P)^2^] where P=(Fo^2^+2Fc^2^)/3'
_refine_ls_weighting_scheme calc
_refine_ls_wR_factor_gt 0.0732
_refine_ls_wR_factor_ref 0.0748
_reflns_Friedel_coverage 0.947
_reflns_Friedel_fraction_full 0.995
_reflns_Friedel_fraction_max 0.913
_reflns_number_gt 5812
_reflns_number_total 6033
_reflns_threshold_expression 'I > 2\s(I)'
_cod_data_source_file d2ra07492c2.cif
_cod_data_source_block 2007a0205
_cod_database_code 7246393
_shelx_shelxl_version_number 2018/3
_chemical_oxdiff_formula C14H12O4S2
_chemical_oxdiff_usercomment 'Spot C'
_shelx_space_group_comment
;
The symmetry employed for this shelxl refinement is uniquely defined
by the following loop, which should always be used as a source of
symmetry information in preference to the above space-group names.
They are only intended as comments.
;
_reflns_odcompleteness_completeness 99.90
_reflns_odcompleteness_iscentric 1
_reflns_odcompleteness_theta 35.02
_olex2_refinement_description
;
1. Fixed Uiso
 At 1.2 times of:
  All C(H) groups, All C(H,H) groups
2.a Secondary CH2 refined with riding coordinates:
 C11(H11A,H11B), C14(H14A,H14B), C13(H13A,H13B), C12(H12A,H12B)
2.b Aromatic/amide H refined with riding coordinates:
 C7(H7), C8(H8), C2(H2), C1(H1)
;
_olex2_submission_special_instructions 'No special instructions were received'
_oxdiff_exptl_absorpt_empirical_details
;
Empirical correction (ABSPACK) includes:
- Absorption correction using spherical harmonics
- Frame scaling
;
_oxdiff_exptl_absorpt_empirical_full_max 1.325
_oxdiff_exptl_absorpt_empirical_full_min 0.771

loop_
_space_group_symop_operation_xyz
'x, y, z'
'x, -y, z+1/2'
'x+1/2, y+1/2, z'
'x+1/2, -y+1/2, z+1/2'

loop_
_atom_site_label
_atom_site_type_symbol
_atom_site_fract_x
_atom_site_fract_y
_atom_site_fract_z
_atom_site_U_iso_or_equiv
_atom_site_adp_type
_atom_site_occupancy
_atom_site_site_symmetry_order
_atom_site_calc_flag
_atom_site_refinement_flags_posn
_atom_site_refinement_flags_adp
_atom_site_refinement_flags_occupancy
_atom_site_disorder_assembly
_atom_site_disorder_group
S1 S 0.74026(3) 0.84923(3) 0.32337(4) 0.01953(7) Uani 1 1 d . . . . .
S2 S 0.64426(3) 0.58936(3) 0.19357(5) 0.02346(8) Uani 1 1 d . . . . .
O3 O 0.39588(8) 0.82901(9) 0.22631(15) 0.01966(19) Uani 1 1 d . . . . .
O1 O 0.50652(9) 0.74492(8) 0.67090(14) 0.01934(19) Uani 1 1 d . . . . .
O4 O 0.34517(9) 0.71158(9) 0.43417(16) 0.0228(2) Uani 1 1 d . . . . .
O2 O 0.43334(9) 0.90386(8) 0.59034(14) 0.0204(2) Uani 1 1 d . . . . .
C5 C 0.63011(10) 0.79442(10) 0.35671(18) 0.0154(2) Uani 1 1 d . . . . .
C6 C 0.58004(10) 0.85901(10) 0.46421(18) 0.0148(2) Uani 1 1 d . . . . .
C10 C 0.48653(10) 0.81878(10) 0.52533(17) 0.0148(2) Uani 1 1 d . . . . .
C7 C 0.63034(11) 0.95394(10) 0.51751(18) 0.0176(2) Uani 1 1 d . . . . .
H7 H 0.606297 1.006553 0.589014 0.021 Uiso 1 1 calc R U . . .
C9 C 0.42769(10) 0.75702(10) 0.36926(18) 0.0155(2) Uani 1 1 d . . . . .
C4 C 0.58799(10) 0.69498(10) 0.28688(18) 0.0159(2) Uani 1 1 d . . . . .
C8 C 0.71834(11) 0.95941(12) 0.4518(2) 0.0203(2) Uani 1 1 d . . . . .
H8 H 0.761227 1.015909 0.473859 0.024 Uiso 1 1 calc R U . . .
C3 C 0.49164(10) 0.67428(10) 0.29476(17) 0.0153(2) Uani 1 1 d . . . . .
C11 C 0.29686(12) 0.85238(13) 0.2443(2) 0.0242(3) Uani 1 1 d . . . . .
H11A H 0.261516 0.867770 0.127323 0.029 Uiso 1 1 calc R U . . .
H11B H 0.290884 0.912403 0.325031 0.029 Uiso 1 1 calc R U . . .
C14 C 0.49410(12) 0.80083(14) 0.8345(2) 0.0224(3) Uani 1 1 d . . . . .
H14A H 0.553332 0.835898 0.882800 0.027 Uiso 1 1 calc R U . . .
H14B H 0.473272 0.753106 0.925849 0.027 Uiso 1 1 calc R U . . .
C2 C 0.46351(12) 0.57199(12) 0.2241(2) 0.0210(3) Uani 1 1 d . . . . .
H2 H 0.400925 0.545588 0.218767 0.025 Uiso 1 1 calc R U . . .
C13 C 0.41655(12) 0.88132(13) 0.7739(2) 0.0219(3) Uani 1 1 d . . . . .
H13A H 0.352743 0.851468 0.779636 0.026 Uiso 1 1 calc R U . . .
H13B H 0.423164 0.945201 0.848074 0.026 Uiso 1 1 calc R U . . .
C1 C 0.53881(13) 0.51708(12) 0.1649(2) 0.0254(3) Uani 1 1 d . . . . .
H1 H 0.533742 0.448913 0.115244 0.030 Uiso 1 1 calc R U . . .
C12 C 0.26163(11) 0.75027(14) 0.3242(3) 0.0257(3) Uani 1 1 d . . . . .
H12A H 0.209133 0.764246 0.397155 0.031 Uiso 1 1 calc R U . . .
H12B H 0.240114 0.699560 0.229600 0.031 Uiso 1 1 calc R U . . .

loop_
_atom_site_aniso_label
_atom_site_aniso_U_11
_atom_site_aniso_U_22
_atom_site_aniso_U_33
_atom_site_aniso_U_23
_atom_site_aniso_U_13
_atom_site_aniso_U_12
S1 0.01715(14) 0.01880(14) 0.02276(15) 0.00151(11) 0.00261(11) 0.00038(11)
S2 0.02593(17) 0.01734(14) 0.02718(17) -0.00632(13) 0.00305(13) 0.00582(13)
O3 0.0181(4) 0.0217(5) 0.0187(4) 0.0052(4) -0.0002(4) 0.0033(4)
O1 0.0312(5) 0.0143(4) 0.0125(4) 0.0017(3) 0.0020(4) 0.0038(4)
O4 0.0197(4) 0.0238(5) 0.0257(5) 0.0026(4) 0.0054(4) -0.0047(4)
O2 0.0271(5) 0.0151(4) 0.0199(5) -0.0003(3) 0.0066(4) 0.0066(4)
C5 0.0158(5) 0.0137(5) 0.0167(5) -0.0004(4) 0.0005(4) 0.0013(4)
C6 0.0168(5) 0.0121(5) 0.0150(5) 0.0003(4) -0.0004(4) 0.0012(4)
C10 0.0192(5) 0.0112(4) 0.0140(5) 0.0006(4) 0.0020(4) 0.0029(4)
C7 0.0217(6) 0.0128(5) 0.0174(5) -0.0007(4) -0.0022(4) -0.0005(4)
C9 0.0161(5) 0.0152(5) 0.0153(5) 0.0015(4) 0.0019(4) -0.0001(4)
C4 0.0189(5) 0.0125(4) 0.0159(5) -0.0015(4) 0.0008(4) 0.0018(4)
C8 0.0215(6) 0.0162(5) 0.0225(6) 0.0010(4) -0.0013(5) -0.0024(4)
C3 0.0194(5) 0.0127(5) 0.0131(5) -0.0004(4) -0.0007(4) -0.0002(4)
C11 0.0185(6) 0.0256(7) 0.0275(7) -0.0028(5) -0.0030(5) 0.0056(5)
C14 0.0261(7) 0.0267(7) 0.0145(5) -0.0032(5) 0.0020(5) 0.0042(5)
C2 0.0275(7) 0.0161(5) 0.0186(6) -0.0024(4) -0.0017(5) -0.0036(5)
C13 0.0211(6) 0.0258(6) 0.0196(6) -0.0030(5) 0.0055(5) 0.0030(5)
C1 0.0348(8) 0.0155(6) 0.0251(6) -0.0065(5) -0.0006(6) -0.0004(5)
C12 0.0167(6) 0.0299(7) 0.0303(7) -0.0069(6) 0.0015(6) -0.0019(5)

loop_
_atom_type_symbol
_atom_type_description
_atom_type_scat_dispersion_real
_atom_type_scat_dispersion_imag
_atom_type_scat_source
C C 0.0033 0.0016 'International Tables Vol C Tables 4.2.6.8 and 6.1.1.4'
H H 0.0000 0.0000 'International Tables Vol C Tables 4.2.6.8 and 6.1.1.4'
O O 0.0106 0.0060 'International Tables Vol C Tables 4.2.6.8 and 6.1.1.4'
S S 0.1246 0.1234 'International Tables Vol C Tables 4.2.6.8 and 6.1.1.4'

loop_
_geom_angle_atom_site_label_1
_geom_angle_atom_site_label_2
_geom_angle_atom_site_label_3
_geom_angle
_geom_angle_site_symmetry_1
_geom_angle_site_symmetry_3
_geom_angle_publ_flag
C8 S1 C5 91.61(7) . . ?
C4 S2 C1 92.01(7) . . ?
C9 O3 C11 106.76(12) . . ?
C14 O1 C10 106.98(11) . . ?
C9 O4 C12 108.19(12) . . ?
C10 O2 C13 108.59(11) . . ?
C6 C5 S1 111.23(10) . . ?
C6 C5 C4 120.08(12) . . ?
C4 C5 S1 128.69(10) . . ?
C5 C6 C10 118.89(11) . . ?
C5 C6 C7 112.91(12) . . ?
C7 C6 C10 127.91(12) . . ?
O1 C10 C6 109.68(11) . . ?
O1 C10 C9 106.58(10) . . ?
O2 C10 O1 107.48(10) . . ?
O2 C10 C6 110.53(11) . . ?
O2 C10 C9 112.04(11) . . ?
C6 C10 C9 110.39(10) . . ?
C6 C7 H7 123.9 . . ?
C8 C7 C6 112.29(13) . . ?
C8 C7 H7 123.9 . . ?
O3 C9 C10 109.65(11) . . ?
O3 C9 C3 108.23(11) . . ?
O4 C9 O3 107.88(11) . . ?
O4 C9 C10 109.46(11) . . ?
O4 C9 C3 112.38(11) . . ?
C3 C9 C10 109.19(11) . . ?
C5 C4 S2 128.33(11) . . ?
C3 C4 S2 111.12(10) . . ?
C3 C4 C5 120.52(12) . . ?
S1 C8 H8 124.0 . . ?
C7 C8 S1 111.95(11) . . ?
C7 C8 H8 124.0 . . ?
C4 C3 C9 120.19(12) . . ?
C4 C3 C2 112.75(13) . . ?
C2 C3 C9 127.05(13) . . ?
O3 C11 H11A 111.2 . . ?
O3 C11 H11B 111.2 . . ?
O3 C11 C12 102.65(12) . . ?
H11A C11 H11B 109.1 . . ?
C12 C11 H11A 111.2 . . ?
C12 C11 H11B 111.2 . . ?
O1 C14 H14A 111.2 . . ?
O1 C14 H14B 111.2 . . ?
O1 C14 C13 102.83(11) . . ?
H14A C14 H14B 109.1 . . ?
C13 C14 H14A 111.2 . . ?
C13 C14 H14B 111.2 . . ?
C3 C2 H2 123.8 . . ?
C1 C2 C3 112.36(14) . . ?
C1 C2 H2 123.8 . . ?
O2 C13 C14 103.34(12) . . ?
O2 C13 H13A 111.1 . . ?
O2 C13 H13B 111.1 . . ?
C14 C13 H13A 111.1 . . ?
C14 C13 H13B 111.1 . . ?
H13A C13 H13B 109.1 . . ?
S2 C1 H1 124.1 . . ?
C2 C1 S2 111.76(11) . . ?
C2 C1 H1 124.1 . . ?
O4 C12 C11 103.34(12) . . ?
O4 C12 H12A 111.1 . . ?
O4 C12 H12B 111.1 . . ?
C11 C12 H12A 111.1 . . ?
C11 C12 H12B 111.1 . . ?
H12A C12 H12B 109.1 . . ?

loop_
_geom_bond_atom_site_label_1
_geom_bond_atom_site_label_2
_geom_bond_distance
_geom_bond_site_symmetry_2
_geom_bond_publ_flag
S1 C5 1.7233(14) . ?
S1 C8 1.7223(16) . ?
S2 C4 1.7201(13) . ?
S2 C1 1.7206(18) . ?
O3 C9 1.4259(16) . ?
O3 C11 1.431(2) . ?
O1 C10 1.4262(16) . ?
O1 C14 1.4259(18) . ?
O4 C9 1.4123(17) . ?
O4 C12 1.434(2) . ?
O2 C10 1.4118(16) . ?
O2 C13 1.4315(19) . ?
C5 C6 1.3759(18) . ?
C5 C4 1.4497(19) . ?
C6 C10 1.511(2) . ?
C6 C7 1.4159(18) . ?
C10 C9 1.5522(18) . ?
C7 H7 0.9300 . ?
C7 C8 1.368(2) . ?
C9 C3 1.5092(19) . ?
C4 C3 1.3751(19) . ?
C8 H8 0.9300 . ?
C3 C2 1.4242(19) . ?
C11 H11A 0.9700 . ?
C11 H11B 0.9700 . ?
C11 C12 1.513(3) . ?
C14 H14A 0.9700 . ?
C14 H14B 0.9700 . ?
C14 C13 1.512(2) . ?
C2 H2 0.9300 . ?
C2 C1 1.365(2) . ?
C13 H13A 0.9700 . ?
C13 H13B 0.9700 . ?
C1 H1 0.9300 . ?
C12 H12A 0.9700 . ?
C12 H12B 0.9700 . ?

loop_
_geom_torsion_atom_site_label_1
_geom_torsion_atom_site_label_2
_geom_torsion_atom_site_label_3
_geom_torsion_atom_site_label_4
_geom_torsion
_geom_torsion_site_symmetry_1
_geom_torsion_site_symmetry_2
_geom_torsion_site_symmetry_3
_geom_torsion_site_symmetry_4
_geom_torsion_publ_flag
S1 C5 C6 C10 -173.44(9) . . . . ?
S1 C5 C6 C7 0.91(15) . . . . ?
S1 C5 C4 S2 15.8(2) . . . . ?
S1 C5 C4 C3 -166.08(11) . . . . ?
S2 C4 C3 C9 -179.00(10) . . . . ?
S2 C4 C3 C2 -0.13(15) . . . . ?
O3 C9 C3 C4 84.46(15) . . . . ?
O3 C9 C3 C2 -94.22(16) . . . . ?
O3 C11 C12 O4 32.48(16) . . . . ?
O1 C10 C9 O3 173.60(11) . . . . ?
O1 C10 C9 O4 55.44(13) . . . . ?
O1 C10 C9 C3 -67.97(13) . . . . ?
O1 C14 C13 O2 -31.63(16) . . . . ?
O4 C9 C3 C4 -156.51(12) . . . . ?
O4 C9 C3 C2 24.80(19) . . . . ?
O2 C10 C9 O3 56.30(14) . . . . ?
O2 C10 C9 O4 -61.86(14) . . . . ?
O2 C10 C9 C3 174.73(11) . . . . ?
C5 S1 C8 C7 0.14(12) . . . . ?
C5 C6 C10 O1 77.54(15) . . . . ?
C5 C6 C10 O2 -164.13(12) . . . . ?
C5 C6 C10 C9 -39.61(16) . . . . ?
C5 C6 C7 C8 -0.82(17) . . . . ?
C5 C4 C3 C9 2.56(19) . . . . ?
C5 C4 C3 C2 -178.57(13) . . . . ?
C6 C5 C4 S2 -164.73(11) . . . . ?
C6 C5 C4 C3 13.4(2) . . . . ?
C6 C10 C9 O3 -67.35(13) . . . . ?
C6 C10 C9 O4 174.49(10) . . . . ?
C6 C10 C9 C3 51.08(13) . . . . ?
C6 C7 C8 S1 0.35(16) . . . . ?
C10 O1 C14 C13 30.99(16) . . . . ?
C10 O2 C13 C14 21.03(15) . . . . ?
C10 C6 C7 C8 172.91(12) . . . . ?
C10 C9 C3 C4 -34.85(16) . . . . ?
C10 C9 C3 C2 146.46(13) . . . . ?
C7 C6 C10 O1 -95.86(15) . . . . ?
C7 C6 C10 O2 22.47(18) . . . . ?
C7 C6 C10 C9 146.99(13) . . . . ?
C9 O3 C11 C12 -31.06(15) . . . . ?
C9 O4 C12 C11 -22.26(16) . . . . ?
C9 C3 C2 C1 179.06(14) . . . . ?
C4 S2 C1 C2 0.20(14) . . . . ?
C4 C5 C6 C10 6.98(19) . . . . ?
C4 C5 C6 C7 -178.67(12) . . . . ?
C4 C3 C2 C1 0.29(18) . . . . ?
C8 S1 C5 C6 -0.60(11) . . . . ?
C8 S1 C5 C4 178.94(13) . . . . ?
C3 C2 C1 S2 -0.31(18) . . . . ?
C11 O3 C9 O4 18.20(15) . . . . ?
C11 O3 C9 C10 -100.94(13) . . . . ?
C11 O3 C9 C3 140.04(12) . . . . ?
C14 O1 C10 O2 -18.82(15) . . . . ?
C14 O1 C10 C6 101.38(13) . . . . ?
C14 O1 C10 C9 -139.10(12) . . . . ?
C13 O2 C10 O1 -2.36(15) . . . . ?
C13 O2 C10 C6 -122.03(13) . . . . ?
C13 O2 C10 C9 114.40(12) . . . . ?
C1 S2 C4 C5 178.25(13) . . . . ?
C1 S2 C4 C3 -0.03(11) . . . . ?
C12 O4 C9 O3 3.49(16) . . . . ?
C12 O4 C9 C10 122.75(12) . . . . ?
C12 O4 C9 C3 -115.75(13) . . . . ?
